data_1510907
loop_
_publ_author_name
'Kuz'ma, Yu.B.'
'Veremchuk, I.V.'
'Chaban, N.'
'Babizhet'sky, V.S.'

_publ_section_title
;
 New borides Er0.917 Ni4.09 B and Er Ni7 B3 and their crystal structures
;
_journal_name_full 'Journal of Solid State Chemistry'
_journal_page_first 425
_journal_page_last 430
_journal_paper_doi 10.1016/j.jssc.2003.02.002
_journal_volume 177
_journal_year 2004
_chemical_formula_sum 'B3 Er Ni7'
_chemical_name_systematic 'Er Ni7 B3'
_space_group_IT_number 141
_symmetry_space_group_name_Hall 'I 4bw 2bw -1bw'
_symmetry_space_group_name_H-M 'I 41/a m d :1'
_cell_angle_alpha 90
_cell_angle_beta 90
_cell_angle_gamma 90
_cell_formula_units_Z 8
_cell_length_a 7.6577
_cell_length_b 7.6577
_cell_length_c 15.5798
_cell_volume 913.605
_citation_journal_id_ASTM JSSCBI
_cod_data_source_file boron_432.cif
_cod_data_source_block B3Er1Ni7
_cod_original_cell_volume 913.6052
_cod_original_sg_symbol_Hall '-I 4bd 2 (x+1/2,y+1/4,z+1/8)'
_cod_original_formula_sum 'B3 Er1 Ni7'
_cod_database_code 1510907

loop_
_symmetry_equiv_pos_as_xyz
x,y,z
-y,x+1/2,z+1/4
-x+1/2,-y+1/2,z+1/2
y+1/2,-x,z+3/4
x,-y+1/2,-z+1/4
y+1/2,x+1/2,-z+1/2
-x+1/2,y,-z+3/4
-y,-x,-z
-x,-y+1/2,-z+1/4
y,-x,-z
x-1/2,y,-z-1/4
-y-1/2,x+1/2,-z-1/2
-x,y,z
-y-1/2,-x,z-1/4
x-1/2,-y+1/2,z-1/2
y,x+1/2,z+1/4
x+1/2,y+1/2,z+1/2
-y+1/2,x+1,z+3/4
-x+1,-y+1,z+1
y+1,-x+1/2,z+5/4
x+1/2,-y+1,-z+3/4
y+1,x+1,-z+1
-x+1,y+1/2,-z+5/4
-y+1/2,-x+1/2,-z+1/2
-x+1/2,-y+1,-z+3/4
y+1/2,-x+1/2,-z+1/2
x,y+1/2,-z+1/4
-y,x+1,-z
-x+1/2,y+1/2,z+1/2
-y,-x+1/2,z+1/4
x,-y+1,z
y+1/2,x+1,z+3/4

loop_
_atom_site_label
_atom_site_type_symbol
_atom_site_fract_x
_atom_site_fract_y
_atom_site_fract_z
_atom_site_occupancy
_atom_site_U_iso_or_equiv
Ni2 Ni 0.1886 0.1886 0 1 0.0
Ni4 Ni 0 0.1611 0.556 1 0.0
Ni1 Ni 0 0.25 0.125 1 0.0
Er1 Er 0 0 0.28388 1 0.0
B1 B 0 0 0.9422 1 0.0
B2 B 0.289 0.25 0.125 1 0.0
Ni3 Ni 0 0.2874 0.3932 1 0.0
